data_2243584
loop_
_publ_author_name
'Cigler, Andrew J.'
'Kaduk, James A.'

_publ_section_title
;
 Structures of dipotassium rubidium citrate monohydrate,
 K~2~RbC~6~H~5~O~7~(H~2~O), and potassium dirubidium citrate monohydrate,
 KRb~2~C~6~H~5~O~7~(H~2~O), from laboratory X-ray powder diffraction data
 and DFT calculations
;
_journal_issue 10
_journal_name_full 'Acta Crystallographica Section E'
_journal_page_first 1566
_journal_page_last 1571
_journal_paper_doi 10.1107/S2056989020011846
_journal_volume 76
_journal_year 2020
_chemical_formula_iupac 'K +, 2Rb +, C6 H5 O7 3-, H2 O'
_chemical_formula_moiety 'K +, 2(Rb +), C6 H5 O7 3-, H2 O'
_chemical_formula_sum 'C6 H7 K1.37 O8 Rb1.63'
_chemical_formula_weight 399.97
_chemical_name_common 'potassium dirubidium citrate monohydrate'
_chemical_name_systematic
;
Potassium dirubidium citrate monohydrate
;
_space_group_IT_number 14
_space_group_name_Hall '-P 2yn'
_space_group_name_H-M_alt 'P 1 21/n 1'
_symmetry_cell_setting monoclinic
_symmetry_space_group_name_Hall '-P 2yn'
_symmetry_space_group_name_H-M 'P 1 21/n 1'
_audit_creation_method 'created in GSAS-II'
_cell_angle_alpha 90
_cell_angle_beta 98.109(4)
_cell_angle_gamma 90
_cell_formula_units_Z 4
_cell_length_a 7.3507(5)
_cell_length_b 11.8468(4)
_cell_length_c 13.2275(12)
_cell_measurement_temperature 300
_cell_volume 1140.36(14)
_computing_molecular_graphics
;
Mercury (Macrae <i>et al.</i>,  2020), <i>Materials Studio</i>
(Dassault Systems, 2019), DIAMOND (Crystal Impact, 2015)
;
_computing_publication_material
;
publCIF (Westrip, 2010)
;
_computing_structure_refinement
;
GSAS-II (Toby & Von Dreele, 2013)
;
_diffrn_ambient_temperature 300
_diffrn_detector 'Si strip'
_diffrn_measurement_device_type 'PANalytical Empyrean'
_diffrn_radiation_probe x-ray
_diffrn_radiation_type K\a~1,2~
_diffrn_source 'sealed X-ray tube'
_exptl_crystal_density_diffrn 2.3297
_pd_block_id 2020-04-09T10:27|acig038|KadukJamesA.|NCCPAN
_pd_calc_method 'Rietveld Refinement'
_pd_char_colour white
_pd_instr_dist_spec/detc 240
_pd_instr_dist_src/spec 240
_pd_instr_location '107 WSC North Central College'
_pd_meas_2theta_range_inc 0.01671
_pd_meas_2theta_range_max 49.97251
_pd_meas_2theta_range_min 1.00840
_pd_meas_scan_method step
_pd_phase_name 'K Rb2 C6 H5 O7'
_pd_prep_temperature 403
_pd_proc_2theta_range_inc 0.01671
_pd_proc_2theta_range_max 49.98463
_pd_proc_2theta_range_min 1.02052
_pd_proc_info_datetime 2020-04-09T10:27
_pd_proc_ls_background_function
;
Background function: "chebyschev-1" function with 4 terms:
    2587(5), -233(6), 10(4), -28(4),
  Background peak parameters: pos, int, sig, gam:
    10.54(5), 1.39(5)e5, 3.08(20)e4, 0.100,
;
_pd_proc_ls_pref_orient_corr
;
Spherical Harmonics correction. Order = 2 Model: cylindrical
    Orientation angles: omega = 0.00; chi = 0.00; phi = 0.00;
    Coefficients:  0::C(2,0,-2) = -0.0045; 0::C(2,0,0) = 0.1825;
    0::C(2,0,2) = 0.1091;
March-Dollase correction coef. = 1.000 axis = [0, 0, 1]
;
_pd_proc_ls_profile_function
;
Finger-Cox-Jephcoat function parameters U, V, W, X, Y, SH/L:
  peak variance(Gauss) = Utan(Th)^2^+Vtan(Th)+W:
  peak HW(Lorentz) = X/cos(Th)+Ytan(Th); SH/L = S/L+H/L
  U, V, W in (centideg)^2^, X & Y in centideg
    19.949, 12.795, 0.000, 2.075, 0.000, 0.032,
  Crystallite size in microns with "isotropic" model:
  parameters: Size, G/L mix
    1.000, 1.000,
  Microstrain, "generalized" model (10^6^ * delta Q/Q)
  parameters: S400, S040, S004, S220, S202, S022, S301, S103, S121, G/L mix
    629.894, 666.269, 773.433, -118.805, -89.875, -165.278, 167.735,
    57.322, 73.783, 1.000,
;
_pd_proc_ls_prof_R_factor 0.02377
_pd_proc_ls_prof_wR_expected 0.01768
_pd_proc_ls_prof_wR_factor 0.03225
_pd_proc_number_of_points 2931
_pd_spec_mounting 'glass capillary'
_pd_spec_mount_mode transmission
_pd_spec_shape cylinder
_pd_spec_size_axial 12
_pd_spec_size_equat 0.5
_pd_spec_size_thick 0.5
_refine_ls_goodness_of_fit_all 1.851
_refine_ls_hydrogen_treatment refU
_refine_ls_matrix_type full
_refine_ls_number_constraints 15
_refine_ls_number_parameters 70
_refine_ls_number_restraints 29
_refine_ls_shift/su_max 0.7222
_refine_ls_weighting_scheme sigma
_refine_ls_wR_factor_obs 0.03232
_reflns_number_total 2017
_cod_data_source_file hb7917sup1.cif
_cod_data_source_block II
_cod_original_cell_volume 1140.37(6)
_cod_original_sg_symbol_H-M 'P 21/n'
_cod_database_code 2243584

loop_
_space_group_symop_id
_space_group_symop_operation_xyz
1 x,y,z
2 1/2-x,1/2+y,1/2-z
3 -x,-y,-z
4 1/2+x,1/2-y,1/2+z

loop_
_atom_site_type_symbol
_atom_site_label
_atom_site_fract_x
_atom_site_fract_y
_atom_site_fract_z
_atom_site_U_iso_or_equiv
_atom_site_adp_type
_atom_site_occupancy
_atom_site_symmetry_multiplicity
C C1 0.395(3) 0.3900(9) 0.1268(15) 0.035(5) Uiso 1.000 4
C C2 0.317(2) 0.2852(8) 0.1695(15) 0.022(8) Uiso 1.000 4
C C3 0.4170(10) 0.1747(9) 0.1508(8) 0.022 Uiso 1.000 4
C C4 0.303(2) 0.0734(8) 0.1788(14) 0.022 Uiso 1.000 4
C C5 0.348(2) -0.0379(9) 0.1324(16) 0.035 Uiso 1.000 4
C C6 0.6080(12) 0.173(2) 0.2178(11) 0.035 Uiso 1.000 4
H H7 0.32318 0.29412 0.25575 0.028 Uiso 1.000 4
H H8 0.16642 0.27663 0.13442 0.028 Uiso 1.000 4
H H9 0.32518 0.06108 0.26513 0.028 Uiso 1.000 4
H H10 0.15106 0.09267 0.15353 0.028 Uiso 1.000 4
O O11 0.280(3) 0.4464(15) 0.0661(16) 0.035 Uiso 1.000 4
O O12 0.552(3) 0.4191(15) 0.1714(16) 0.035 Uiso 1.000 4
O O13 0.229(3) -0.0728(16) 0.0599(16) 0.035 Uiso 1.000 4
O O14 0.489(3) -0.0872(13) 0.1775(16) 0.035 Uiso 1.000 4
O O15 0.606(2) 0.188(3) 0.3132(11) 0.035 Uiso 1.000 4
O O16 0.7441(14) 0.167(2) 0.1683(15) 0.035 Uiso 1.000 4
O O17 0.4399(19) 0.1676(15) 0.0464(9) 0.035 Uiso 1.000 4
H H18 0.51790 0.14150 0.01080 0.046 Uiso 1.000 4
K K19 -0.1195(9) 0.4371(6) 0.1136(6) 0.0293(13) Uiso 0.621 4
Rb Rb20 -0.1195 0.4371 0.1136 0.0293 Uiso 0.379 4
K K21 0.9951(6) 0.1642(5) 0.3815(5) 0.0293 Uiso 0.394 4
Rb Rb22 0.9951 0.1642 0.3815 0.0293 Uiso 0.606 4
K K23 0.8366(8) -0.0671(5) 0.1150(5) 0.0293 Uiso 0.356 4
Rb Rb24 0.8366 -0.0671 0.1150 0.0293 Uiso 0.644 4
O O25 0.387(4) 0.205(3) 0.456(2) 0.122(15) Uiso 1.000 4
H H26 0.34760 0.27190 0.45840 0.159 Uiso 1.000 4
H H27 0.46070 0.20620 0.41170 0.159 Uiso 1.000 4

loop_
_atom_type_symbol
_atom_type_number_in_cell
C 24
H 28
K 5.482
O 32
Rb 6.518

loop_
_diffrn_radiation_wavelength
0.70932
0.71361

loop_
_geom_angle_atom_site_label_1
_geom_angle_atom_site_label_2
_geom_angle_atom_site_label_3
_geom_angle_site_symmetry_1
_geom_angle_site_symmetry_2
_geom_angle_site_symmetry_3
_geom_angle
_geom_angle_publ_flag
C2 C1 O11 1_555 1_555 1_555 114.5(5) yes
C2 C1 O12 1_555 1_555 1_555 114.7(5) yes
O11 C1 O12 1_555 1_555 1_555 129.2(5) yes
C1 C2 C3 1_555 1_555 1_555 115.05(18) yes
C2 C3 C4 1_555 1_555 1_555 109.49(17) yes
C2 C3 C6 1_555 1_555 1_555 109.51(17) yes
C4 C3 C6 1_555 1_555 1_555 109.52(17) yes
C2 C3 O17 1_555 1_555 1_555 109.43(17) yes
C4 C3 O17 1_555 1_555 1_555 109.41(17) yes
C6 C3 O17 1_555 1_555 1_555 109.47(17) yes
C3 C4 C5 1_555 1_555 1_555 115.04(18) yes
C4 C5 O13 1_555 1_555 1_555 115.1(5) yes
C4 C5 O14 1_555 1_555 1_555 115.1(5) yes
O13 C5 O14 1_555 1_555 1_555 129.4(4) yes
C3 C6 O15 1_555 1_555 1_555 115.3(5) yes
C3 C6 O16 1_555 1_555 1_555 114.9(5) yes
O15 C6 O16 1_555 1_555 1_555 129.5(5) yes
C1 O12 K19 1_555 1_555 1_655 134.2(17) yes
O12 K19 O25 1_455 1_555 4_565 107.0(8) yes
O11 Rb20 O12 3_565 1_555 1_455 89.6(5) yes
O11 Rb20 O14 3_565 1_555 2_555 155.8(6) yes
O12 Rb20 O14 1_455 1_555 2_555 84.7(6) yes
O11 Rb20 O25 3_565 1_555 4_565 72.9(7) yes
O12 Rb20 O25 1_455 1_555 4_565 107.0(8) yes
O14 Rb20 O25 2_555 1_555 4_565 131.2(7) yes
K19 Rb20 O25 3_565 1_555 4_565 65.7(7) yes
K21 Rb20 O25 2_555 1_555 4_565 122.7(6) yes
K21 Rb20 O25 4_465 1_555 4_565 46.7(6) yes
K23 Rb20 O25 2_555 1_555 4_565 136.0(7) yes
O12 Rb24 O13 2_645 1_555 3_655 147.2(5) yes
O12 Rb24 O14 2_645 1_555 1_555 81.4(6) yes
O13 Rb24 O14 3_655 1_555 1_555 103.4(5) yes

loop_
_geom_bond_atom_site_label_1
_geom_bond_atom_site_label_2
_geom_bond_site_symmetry_1
_geom_bond_site_symmetry_2
_geom_bond_distance
_geom_bond_publ_flag
C1 C2 1_555 1_555 1.5099(18) yes
C1 O11 1_555 1_555 1.270(5) yes
C1 O12 1_555 1_555 1.267(5) yes
C2 C1 1_555 1_555 1.5099(18) yes
C2 C3 1_555 1_555 1.5403(18) yes
C3 C2 1_555 1_555 1.5403(18) yes
C3 C4 1_555 1_555 1.5402(18) yes
C3 C6 1_555 1_555 1.5508(18) yes
C3 O17 1_555 1_555 1.417(5) yes
C4 C3 1_555 1_555 1.5402(18) yes
C4 C5 1_555 1_555 1.5104(18) yes
C5 C4 1_555 1_555 1.5104(18) yes
C5 O13 1_555 1_555 1.270(5) yes
C5 O14 1_555 1_555 1.264(5) yes
C6 C3 1_555 1_555 1.5508(18) yes
C6 O15 1_555 1_555 1.277(5) yes
C6 O16 1_555 1_555 1.272(5) yes
O11 C1 1_555 1_555 1.270(5) yes
O11 K19 1_555 1_555 3.09(3) yes
O11 K19 1_555 3_565 2.855(17) yes
O11 K21 1_555 2_655 3.09(2) yes
O12 C1 1_555 1_555 1.267(5) yes
O12 K19 1_555 1_655 2.65(2) yes
O12 K21 1_555 2_655 2.995(19) yes
O12 K23 1_555 2_655 2.83(2) yes
O13 C5 1_555 1_555 1.270(5) yes
O13 K23 1_555 1_455 3.08(3) yes
O13 K23 1_555 3_655 2.83(2) yes
O14 C5 1_555 1_555 1.264(5) yes
O14 K19 1_555 2_545 2.81(2) yes
O14 K21 1_555 2_645 3.053(17) yes
O14 K23 1_555 1_555 2.81(2) yes
O15 C6 1_555 1_555 1.277(5) yes
O15 Rb20 1_555 2_545 3.12(3) yes
O15 K21 1_555 1_555 2.890(16) yes
O15 K23 1_555 2_655 3.06(3) yes
O16 C6 1_555 1_555 1.272(5) yes
O16 Rb22 1_555 1_555 3.145(17) yes
O16 K23 1_555 1_555 2.96(2) yes
O17 C3 1_555 1_555 1.417(5) yes
O17 K21 1_555 4_565 3.024(15) yes
O17 K23 1_555 3_655 2.981(16) yes
K19 O11 1_555 1_555 3.09(3) yes
K19 O11 1_555 3_565 2.855(17) yes
K19 O12 1_555 1_455 2.65(2) yes
K19 O14 1_555 2_555 2.81(2) yes
K19 O25 1_555 4_565 2.69(3) yes
Rb20 O11 1_555 1_555 3.09(2) yes
Rb20 O11 1_555 3_565 2.855(16) yes
Rb20 O12 1_555 1_455 2.65(2) yes
Rb20 O14 1_555 2_555 2.81(2) yes
Rb20 O15 1_555 2_555 3.12(3) yes
Rb20 O25 1_555 4_565 2.69(3) yes
K21 O11 1_555 2_645 3.09(2) yes
K21 O12 1_555 2_645 2.995(19) yes
K21 O14 1_555 2_655 3.053(17) yes
K21 O15 1_555 1_555 2.890(16) yes
K21 O17 1_555 4_666 3.024(15) yes
K21 O25 1_555 1_655 2.95(3) yes
Rb22 O11 1_555 2_645 3.092(19) yes
Rb22 O12 1_555 2_645 2.995(19) yes
Rb22 O14 1_555 2_655 3.053(16) yes
Rb22 O15 1_555 1_555 2.890(15) yes
Rb22 O16 1_555 1_555 3.145(17) yes
Rb22 O17 1_555 4_666 3.024(14) yes
Rb22 O25 1_555 1_655 2.95(3) yes
K23 O12 1_555 2_645 2.83(2) yes
K23 O13 1_555 1_655 3.08(3) yes
K23 O13 1_555 3_655 2.83(2) yes
K23 O14 1_555 1_555 2.81(2) yes
K23 O15 1_555 2_645 3.06(3) yes
K23 O16 1_555 1_555 2.96(2) yes
K23 O17 1_555 3_655 2.981(16) yes
Rb24 O12 1_555 2_645 2.83(2) yes
Rb24 O13 1_555 1_655 3.08(3) yes
Rb24 O13 1_555 3_655 2.83(2) yes
Rb24 O14 1_555 1_555 2.81(2) yes
Rb24 O15 1_555 2_645 3.06(3) yes
Rb24 O16 1_555 1_555 2.96(2) yes
Rb24 O17 1_555 3_655 2.981(15) yes
O25 K19 1_555 4_666 2.69(3) yes
O25 K21 1_555 1_455 2.95(3) yes
